data_7234106
loop_
_publ_author_name
'Jun'ya Tsutsumi'
'Satoshi Matsuoka'
'Satoru Inoue'
'Hiromi Minemawari'
'Toshikazu Yamada'
'Tatsuo Hasegawa'

_publ_section_title
;
 N-type field-effect transistors based on layered crystalline
 donor-acceptor semiconductors with dialkylated benzothienobenzothiophenes
 as electron donors
;
_journal_name_full 'Journal of Materials Chemistry C'
_journal_page_first 1976
_journal_page_last 1981
_journal_paper_doi 10.1039/C4TC02481H
_journal_volume 3
_journal_year 2015
_chemical_formula_moiety 'C50 H56 F4 N4 S2'
_chemical_formula_sum 'C50 H56 F4 N4 S2'
_chemical_formula_weight 853.13
_chemical_name_systematic C12BTBT-F4TCNQ
_space_group_IT_number 2
_space_group_name_Hall '-P 1'
_space_group_name_H-M_alt 'P -1'
_symmetry_cell_setting triclinic
_symmetry_Int_Tables_number 2
_symmetry_space_group_name_Hall '-P 1'
_symmetry_space_group_name_H-M 'P -1'
_atom_sites_solution_hydrogens geom
_atom_sites_solution_primary direct
_atom_sites_solution_secondary difmap
_cell_angle_alpha 83.20(3)
_cell_angle_beta 86.85(3)
_cell_angle_gamma 72.50(3)
_cell_formula_units_Z 1
_cell_length_a 7.096(2)
_cell_length_b 8.053(2)
_cell_length_c 21.148(7)
_cell_measurement_reflns_used 2382
_cell_measurement_temperature 293
_cell_measurement_theta_max 27.50
_cell_measurement_theta_min 3.00
_cell_volume 1144.2(6)
_computing_cell_refinement 'CrystalClear-SM Expert 2.0 r4'
_computing_data_collection 'CrystalClear-SM Expert 2.0 r4 (Rigaku, 2009)'
_computing_data_reduction 'CrystalClear-SM Expert 2.0 r4'
_computing_molecular_graphics 'CrystalStructure 4.0'
_computing_publication_material 'CrystalStructure 4.0 (Rigaku, 2010)'
_computing_structure_refinement 'CRYSTALS (Carruthers, et al., 1999)'
_computing_structure_solution 'Il Milione (Burla, et al., 2007)'
_diffrn_ambient_temperature 293
_diffrn_detector_area_resol_mean 7.314
_diffrn_measured_fraction_theta_full 0.938
_diffrn_measured_fraction_theta_max 0.938
_diffrn_measurement_device_type 'Rigaku Mercury70'
_diffrn_measurement_method \w
_diffrn_radiation_type 'Mo K\a'
_diffrn_radiation_wavelength 0.71075
_diffrn_reflns_av_R_equivalents 0.0975
_diffrn_reflns_limit_h_max 9
_diffrn_reflns_limit_h_min -9
_diffrn_reflns_limit_k_max 8
_diffrn_reflns_limit_k_min -10
_diffrn_reflns_limit_l_max 24
_diffrn_reflns_limit_l_min -27
_diffrn_reflns_number 10914
_diffrn_reflns_theta_full 27.50
_diffrn_reflns_theta_max 27.50
_diffrn_standards_interval_count .
_diffrn_standards_number 0
_exptl_absorpt_coefficient_mu 0.171
_exptl_absorpt_correction_T_max 0.966
_exptl_absorpt_correction_T_min 0.939
_exptl_absorpt_correction_type numerical
_exptl_absorpt_process_details 'NUMABS (Rigaku, 1999)'
_exptl_crystal_colour black
_exptl_crystal_density_diffrn 1.238
_exptl_crystal_density_method 'not measured'
_exptl_crystal_description platelet
_exptl_crystal_F_000 452.00
_exptl_crystal_recrystallization_method 'Re-crystallisation from solvent: acetonitrile'
_exptl_crystal_size_max 0.200
_exptl_crystal_size_mid 0.200
_exptl_crystal_size_min 0.200
_refine_diff_density_max 1.150
_refine_diff_density_min -1.060
_refine_ls_extinction_method none
_refine_ls_goodness_of_fit_ref 1.479
_refine_ls_hydrogen_treatment constr
_refine_ls_number_parameters 299
_refine_ls_number_reflns 4945
_refine_ls_number_restraints 0
_refine_ls_R_factor_gt 0.0917
_refine_ls_shift/su_max 0.060
_refine_ls_structure_factor_coef F
_refine_ls_weighting_details 'w = 1/[0.0010Fo^2^ + 1.0000\s(Fo^2^)]'
_refine_ls_weighting_scheme calc
_refine_ls_wR_factor_ref 0.1695
_reflns_number_gt 1577
_reflns_number_total 4945
_reflns_threshold_expression F>2.0\s(F)
_cod_data_source_file 1000008.cif
_cod_data_source_block PCOD1000008
_cod_database_code 7234106

loop_
_symmetry_equiv_pos_site_id
_symmetry_equiv_pos_as_xyz
1 +X,+Y,+Z
2 -X,-Y,-Z

loop_
_atom_site_label
_atom_site_type_symbol
_atom_site_fract_x
_atom_site_fract_y
_atom_site_fract_z
_atom_site_U_iso_or_equiv
_atom_site_adp_type
_atom_site_occupancy
_atom_site_symmetry_multiplicity
_atom_site_calc_flag
_atom_site_refinement_flags
_atom_site_disorder_assembly
_atom_site_disorder_group
S1 S 0.0977(3) 0.2283(2) 0.99627(10) 0.0496(7) Uani 1.0 2 d . . .
F1 F 0.6342(7) 0.1485(5) 0.9965(2) 0.0557(15) Uani 1.0 2 d . . .
F2 F 0.6840(7) 0.3557(5) 0.8950(2) 0.0549(14) Uani 1.0 2 d . . .
N14 N 0.2952(13) 0.3720(10) 1.2175(4) 0.078(3) Uani 1.0 2 d . . .
N28 N 0.5551(12) -0.0600(9) 1.1197(4) 0.071(3) Uani 1.0 2 d . . .
C1 C 0.4718(10) 0.3858(8) 1.0560(4) 0.036(2) Uani 1.0 2 d . . .
C2 C 0.5670(11) 0.3223(8) 0.9980(4) 0.043(3) Uani 1.0 2 d . . .
C3 C 0.5927(11) 0.4267(9) 0.9470(4) 0.045(3) Uani 1.0 2 d . . .
C4 C -0.0078(11) 0.2631(8) 1.0720(4) 0.041(3) Uani 1.0 2 d . . .
C5 C 0.0440(10) 0.4550(8) 0.9758(4) 0.037(2) Uani 1.0 2 d . . .
C6 C -0.1658(12) 0.4915(9) 1.1397(4) 0.051(3) Uani 1.0 2 d . . .
C7 C 0.3586(12) 0.3386(10) 1.1685(5) 0.051(3) Uani 1.0 2 d . . .
C8 C 0.4476(12) 0.2775(9) 1.1084(4) 0.046(3) Uani 1.0 2 d . . .
C9 C -0.0259(11) 0.1340(9) 1.1207(4) 0.047(3) Uani 1.0 2 d . . .
C10 C -0.1137(12) 0.1839(10) 1.1780(4) 0.051(3) Uani 1.0 2 d . . .
C11 C -0.1844(12) 0.3621(10) 1.1873(4) 0.053(3) Uani 1.0 2 d . . .
C12 C -0.1374(13) 0.0491(10) 1.2327(4) 0.063(3) Uani 1.0 2 d . . .
C15 C 0.3709(14) -0.1394(11) 1.3161(5) 0.073(4) Uani 1.0 2 d . . .
C16 C 0.7112(14) -0.3135(11) 1.3576(5) 0.075(4) Uani 1.0 2 d . . .
C17 C 0.0211(14) 0.0131(11) 1.2838(4) 0.067(3) Uani 1.0 2 d . . .
C18 C 1.0504(15) -0.4897(12) 1.3996(5) 0.079(4) Uani 1.0 2 d . . .
C19 C 0.5607(14) -0.2790(11) 1.3050(5) 0.072(4) Uani 1.0 2 d . . .
C20 C 0.2199(14) -0.1056(11) 1.2656(5) 0.069(4) Uani 1.0 2 d . . .
C21 C 0.9011(15) -0.4565(12) 1.3475(5) 0.080(4) Uani 1.0 2 d . . .
C22 C 1.2374(15) -0.6339(14) 1.3896(5) 0.090(4) Uani 1.0 2 d . . .
C23 C 1.3913(16) -0.6712(13) 1.4387(6) 0.093(4) Uani 1.0 2 d . . .
C24 C 1.5736(19) -0.8127(16) 1.4248(7) 0.118(5) Uani 1.0 2 d . . .
C25 C 1.732(2) -0.8488(17) 1.4716(7) 0.138(7) Uani 1.0 2 d . . .
C26 C -0.0765(10) 0.4441(8) 1.0810(4) 0.039(2) Uani 1.0 2 d . . .
C27 C 0.5098(12) 0.0893(10) 1.1113(4) 0.051(3) Uani 1.0 2 d . . .
H1 H -0.2125 0.6091 1.1464 0.0606 Uiso 1.0 2 calc R . .
H2 H 0.0207 0.0162 1.1142 0.0555 Uiso 1.0 2 calc R . .
H3 H -0.2442 0.3930 1.2262 0.0623 Uiso 1.0 2 calc R . .
H4 H -0.2684 0.0933 1.2513 0.0730 Uiso 1.0 2 calc R . .
H5 H -0.1263 -0.0593 1.2150 0.0730 Uiso 1.0 2 calc R . .
H6 H 0.3127 -0.1760 1.3559 0.0860 Uiso 1.0 2 calc R . .
H7 H 0.4007 -0.0310 1.3198 0.0860 Uiso 1.0 2 calc R . .
H8 H 0.7443 -0.2069 1.3618 0.0872 Uiso 1.0 2 calc R . .
H9 H 0.6533 -0.3505 1.3974 0.0873 Uiso 1.0 2 calc R . .
H10 H 0.0418 0.1231 1.2909 0.0764 Uiso 1.0 2 calc R . .
H11 H -0.0193 -0.0411 1.3236 0.0764 Uiso 1.0 2 calc R . .
H12 H 1.0866 -0.3841 1.4027 0.0915 Uiso 1.0 2 calc R . .
H13 H 0.9897 -0.5220 1.4394 0.0914 Uiso 1.0 2 calc R . .
H14 H 0.5280 -0.3855 1.3003 0.0833 Uiso 1.0 2 calc R . .
H15 H 0.6172 -0.2402 1.2653 0.0832 Uiso 1.0 2 calc R . .
H16 H 0.2681 -0.0518 1.2272 0.0802 Uiso 1.0 2 calc R . .
H17 H 0.2035 -0.2165 1.2575 0.0802 Uiso 1.0 2 calc R . .
H18 H 0.8700 -0.5641 1.3435 0.0918 Uiso 1.0 2 calc R . .
H19 H 0.9611 -0.4204 1.3080 0.0917 Uiso 1.0 2 calc R . .
H20 H 1.2020 -0.7406 1.3878 0.1022 Uiso 1.0 2 calc R . .
H21 H 1.2962 -0.6034 1.3491 0.1022 Uiso 1.0 2 calc R . .
H22 H 1.4227 -0.5635 1.4421 0.1058 Uiso 1.0 2 calc R . .
H23 H 1.3359 -0.7081 1.4790 0.1058 Uiso 1.0 2 calc R . .
H24 H 1.5407 -0.9198 1.4214 0.1336 Uiso 1.0 2 calc R . .
H25 H 1.6273 -0.7751 1.3843 0.1336 Uiso 1.0 2 calc R . .
H26 H 1.6812 -0.8874 1.5119 0.1602 Uiso 1.0 2 calc R . .
H27 H 1.8463 -0.9387 1.4593 0.1602 Uiso 1.0 2 calc R . .
H28 H 1.7669 -0.7443 1.4753 0.1602 Uiso 1.0 2 calc R . .

loop_
_atom_site_aniso_label
_atom_site_aniso_U_11
_atom_site_aniso_U_22
_atom_site_aniso_U_33
_atom_site_aniso_U_12
_atom_site_aniso_U_13
_atom_site_aniso_U_23
S1 0.0469(14) 0.0331(10) 0.0636(15) -0.0030(8) -0.0032(10) -0.0073(8)
F1 0.056(4) 0.036(3) 0.067(4) -0.0019(19) 0.001(3) -0.0057(19)
F2 0.060(4) 0.044(3) 0.054(3) -0.0037(19) 0.009(3) -0.0132(19)
N14 0.079(7) 0.097(6) 0.051(6) -0.019(5) 0.013(5) -0.004(4)
N28 0.072(6) 0.059(5) 0.075(6) -0.015(4) 0.004(5) 0.002(4)
C1 0.027(5) 0.041(4) 0.040(5) -0.006(3) -0.009(4) -0.004(3)
C2 0.049(6) 0.025(4) 0.050(5) -0.002(3) -0.004(4) -0.006(3)
C3 0.040(5) 0.049(5) 0.045(5) -0.006(4) -0.004(4) -0.014(4)
C4 0.030(5) 0.044(4) 0.046(5) -0.003(3) -0.007(4) -0.010(3)
C5 0.018(4) 0.038(4) 0.052(5) 0.002(3) -0.016(4) -0.011(3)
C6 0.053(6) 0.044(5) 0.054(6) -0.010(4) -0.002(4) -0.011(4)
C7 0.043(6) 0.060(5) 0.048(6) -0.018(4) -0.009(5) 0.007(4)
C8 0.042(5) 0.042(5) 0.050(5) -0.006(3) -0.007(4) -0.009(4)
C9 0.040(5) 0.045(5) 0.054(6) -0.010(4) -0.013(4) 0.003(4)
C10 0.047(6) 0.061(5) 0.043(5) -0.014(4) -0.010(4) 0.007(4)
C11 0.049(6) 0.058(5) 0.048(6) -0.012(4) -0.003(4) -0.006(4)
C12 0.051(7) 0.058(5) 0.074(7) -0.011(4) 0.004(5) 0.007(4)
C15 0.059(7) 0.078(6) 0.079(8) -0.008(5) -0.020(6) -0.011(5)
C16 0.058(7) 0.070(6) 0.090(8) -0.010(5) -0.013(6) -0.006(5)
C17 0.056(7) 0.074(6) 0.062(6) -0.010(5) -0.006(5) 0.008(4)
C18 0.063(8) 0.092(7) 0.074(8) -0.007(5) -0.018(6) -0.009(5)
C19 0.056(7) 0.074(6) 0.078(8) -0.009(5) -0.011(6) 0.003(5)
C20 0.058(7) 0.066(6) 0.076(7) -0.012(5) -0.004(6) 0.001(5)
C21 0.069(8) 0.081(7) 0.079(8) -0.003(5) -0.014(6) -0.016(5)
C22 0.055(8) 0.117(8) 0.083(8) 0.003(6) -0.027(6) -0.013(6)
C23 0.064(8) 0.100(8) 0.100(10) -0.001(6) -0.009(7) -0.013(6)
C24 0.081(10) 0.134(10) 0.119(11) 0.010(8) -0.042(8) -0.021(8)
C25 0.097(12) 0.141(11) 0.162(15) -0.006(9) -0.026(11) -0.025(9)
C26 0.025(5) 0.040(4) 0.045(5) 0.001(3) -0.007(4) -0.004(3)
C27 0.034(5) 0.049(5) 0.069(6) -0.011(4) -0.002(4) -0.003(4)

loop_
_atom_type_symbol
_atom_type_description
_atom_type_scat_dispersion_real
_atom_type_scat_dispersion_imag
_atom_type_scat_source
C C 0.0033 0.0016
;
International Tables for Crystallography
(1992, Vol. C, Tables 4.2.6.8 and 6.1.1.4)
;
H H 0.0000 0.0000
;
International Tables for Crystallography
(1992, Vol. C, Table 6.1.1.4)
;
F F 0.0171 0.0103
;
International Tables for Crystallography
(1992, Vol. C, Tables 4.2.6.8 and 6.1.1.4)
;
N N 0.0061 0.0033
;
International Tables for Crystallography
(1992, Vol. C, Tables 4.2.6.8 and 6.1.1.4)
;
S S 0.1246 0.1234
;
International Tables for Crystallography
(1992, Vol. C, Tables 4.2.6.8 and 6.1.1.4)
;

loop_
_geom_angle_atom_site_label_1
_geom_angle_atom_site_label_2
_geom_angle_atom_site_label_3
_geom_angle
_geom_angle_publ_flag
_geom_angle_site_symmetry_1
_geom_angle_site_symmetry_2
_geom_angle_site_symmetry_3
C4 S1 C5 90.4(4) yes . . .
C2 C1 C3 113.2(6) yes . . 2_667
C2 C1 C8 123.0(6) yes . . .
C3 C1 C8 123.9(7) yes 2_667 . .
F1 C2 C1 117.5(6) yes . . .
F1 C2 C3 119.1(7) yes . . .
C1 C2 C3 123.4(6) yes . . .
F2 C3 C1 117.3(6) yes . . 2_667
F2 C3 C2 119.3(6) yes . . .
C1 C3 C2 123.4(7) yes 2_667 . .
S1 C4 C9 126.6(6) yes . . .
S1 C4 C26 112.2(5) yes . . .
C9 C4 C26 121.2(7) yes . . .
S1 C5 C5 111.7(5) yes . . 2_567
S1 C5 C26 132.2(6) yes . . 2_567
C5 C5 C26 116.1(6) yes 2_567 . 2_567
C11 C6 C26 119.7(7) yes . . .
N14 C7 C8 174.3(8) yes . . .
C1 C8 C7 123.9(6) yes . . .
C1 C8 C27 124.0(7) yes . . .
C7 C8 C27 112.1(7) yes . . .
C4 C9 C10 119.2(7) yes . . .
C9 C10 C11 120.2(7) yes . . .
C9 C10 C12 121.5(7) yes . . .
C11 C10 C12 118.2(7) yes . . .
C6 C11 C10 121.2(8) yes . . .
C10 C12 C17 112.7(8) yes . . .
C19 C15 C20 115.2(9) yes . . .
C19 C16 C21 114.7(9) yes . . .
C12 C17 C20 114.2(8) yes . . .
C21 C18 C22 114.2(9) yes . . .
C15 C19 C16 114.3(8) yes . . .
C15 C20 C17 113.2(8) yes . . .
C16 C21 C18 114.5(9) yes . . .
C18 C22 C23 116.7(10) yes . . .
C22 C23 C24 113.6(10) yes . . .
C23 C24 C25 114.8(12) yes . . .
C4 C26 C5 109.5(6) yes . . 2_567
C4 C26 C6 118.4(6) yes . . .
C5 C26 C6 132.1(6) yes 2_567 . .
N28 C27 C8 173.4(9) yes . . .
C11 C6 H1 120.602 no . . .
C26 C6 H1 119.716 no . . .
C4 C9 H2 120.100 no . . .
C10 C9 H2 120.664 no . . .
C6 C11 H3 119.941 no . . .
C10 C11 H3 118.851 no . . .
C10 C12 H4 107.577 no . . .
C10 C12 H5 107.970 no . . .
C17 C12 H4 110.339 no . . .
C17 C12 H5 108.780 no . . .
H4 C12 H5 109.457 no . . .
C19 C15 H6 107.526 no . . .
C19 C15 H7 108.627 no . . .
C20 C15 H6 107.401 no . . .
C20 C15 H7 108.535 no . . .
H6 C15 H7 109.501 no . . .
C19 C16 H8 109.586 no . . .
C19 C16 H9 108.671 no . . .
C21 C16 H8 108.108 no . . .
C21 C16 H9 106.202 no . . .
H8 C16 H9 109.470 no . . .
C12 C17 H10 108.822 no . . .
C12 C17 H11 111.200 no . . .
C20 C17 H10 106.413 no . . .
C20 C17 H11 106.613 no . . .
H10 C17 H11 109.419 no . . .
C21 C18 H12 109.749 no . . .
C21 C18 H13 108.091 no . . .
C22 C18 H12 107.536 no . . .
C22 C18 H13 107.720 no . . .
H12 C18 H13 109.489 no . . .
C15 C19 H14 107.559 no . . .
C15 C19 H15 106.506 no . . .
C16 C19 H14 109.902 no . . .
C16 C19 H15 109.002 no . . .
H14 C19 H15 109.454 no . . .
C15 C20 H16 108.231 no . . .
C15 C20 H17 108.850 no . . .
C17 C20 H16 108.688 no . . .
C17 C20 H17 108.322 no . . .
H16 C20 H17 109.497 no . . .
C16 C21 H18 108.872 no . . .
C16 C21 H19 106.963 no . . .
C18 C21 H18 109.184 no . . .
C18 C21 H19 107.671 no . . .
H18 C21 H19 109.499 no . . .
C18 C22 H20 107.723 no . . .
C18 C22 H21 107.782 no . . .
C23 C22 H20 107.547 no . . .
C23 C22 H21 107.420 no . . .
H20 C22 H21 109.499 no . . .
C22 C23 H22 107.865 no . . .
C22 C23 H23 107.899 no . . .
C24 C23 H22 110.228 no . . .
C24 C23 H23 107.737 no . . .
H22 C23 H23 109.487 no . . .
C23 C24 H24 109.640 no . . .
C23 C24 H25 107.151 no . . .
C25 C24 H24 109.119 no . . .
C25 C24 H25 106.485 no . . .
H24 C24 H25 109.495 no . . .
C24 C25 H26 107.550 no . . .
C24 C25 H27 110.721 no . . .
C24 C25 H28 110.205 no . . .
H26 C25 H27 109.448 no . . .
H26 C25 H28 109.440 no . . .
H27 C25 H28 109.444 no . . .

loop_
_geom_bond_atom_site_label_1
_geom_bond_atom_site_label_2
_geom_bond_distance
_geom_bond_publ_flag
_geom_bond_site_symmetry_1
_geom_bond_site_symmetry_2
S1 C4 1.748(8) yes . .
S1 C5 1.754(7) yes . .
F1 C2 1.340(7) yes . .
F2 C3 1.343(9) yes . .
N14 C7 1.135(12) yes . .
N28 C27 1.142(11) yes . .
C1 C2 1.439(10) yes . .
C1 C3 1.435(9) yes . 2_667
C1 C8 1.363(10) yes . .
C2 C3 1.327(10) yes . .
C4 C9 1.404(10) yes . .
C4 C26 1.423(9) yes . .
C5 C5 1.341(10) yes . 2_567
C5 C26 1.417(10) yes . 2_567
C6 C11 1.391(11) yes . .
C6 C26 1.404(11) yes . .
C7 C8 1.460(12) yes . .
C8 C27 1.440(10) yes . .
C9 C10 1.377(11) yes . .
C10 C11 1.405(11) yes . .
C10 C12 1.528(11) yes . .
C12 C17 1.543(13) yes . .
C15 C19 1.500(12) yes . .
C15 C20 1.498(14) yes . .
C16 C19 1.529(15) yes . .
C16 C21 1.510(12) yes . .
C17 C20 1.506(12) yes . .
C18 C21 1.514(15) yes . .
C18 C22 1.502(13) yes . .
C22 C23 1.488(16) yes . .
C23 C24 1.486(15) yes . .
C24 C25 1.48(2) yes . .
C6 H1 0.930 no . .
C9 H2 0.930 no . .
C11 H3 0.930 no . .
C12 H4 0.970 no . .
C12 H5 0.970 no . .
C15 H6 0.970 no . .
C15 H7 0.970 no . .
C16 H8 0.970 no . .
C16 H9 0.970 no . .
C17 H10 0.970 no . .
C17 H11 0.970 no . .
C18 H12 0.970 no . .
C18 H13 0.970 no . .
C19 H14 0.970 no . .
C19 H15 0.970 no . .
C20 H16 0.970 no . .
C20 H17 0.970 no . .
C21 H18 0.970 no . .
C21 H19 0.970 no . .
C22 H20 0.970 no . .
C22 H21 0.970 no . .
C23 H22 0.970 no . .
C23 H23 0.970 no . .
C24 H24 0.970 no . .
C24 H25 0.970 no . .
C25 H26 0.960 no . .
C25 H27 0.960 no . .
C25 H28 0.960 no . .

loop_
_geom_contact_atom_site_label_1
_geom_contact_atom_site_label_2
_geom_contact_distance
_geom_contact_publ_flag
_geom_contact_site_symmetry_1
_geom_contact_site_symmetry_2
S1 C6 3.545(8) no . 2_567
F1 F2 2.635(6) no . .
F1 N28 3.048(9) no . .
F1 C8 2.800(9) no . .
F1 C27 2.576(10) no . .
F2 N14 3.067(9) no . 2_667
F2 C7 2.602(9) no . 2_667
F2 C8 2.811(8) no . 2_667
N14 C1 3.573(11) no . .
N14 C27 3.361(12) no . .
N28 C1 3.566(10) no . .
N28 C7 3.354(11) no . .
C1 C1 2.909(10) no . 2_667
C2 C2 2.741(9) no . 2_667
C2 C27 2.951(11) no . .
C3 C3 2.742(11) no . 2_667
C3 C7 2.979(11) no . 2_667
C4 C11 2.770(11) no . .
C6 C9 2.819(10) no . .
C9 C17 3.477(12) no . .
C10 C20 3.258(11) no . .
C10 C26 2.815(10) no . .
C11 C17 3.270(11) no . .
S1 F1 3.536(6) no . 1_455
S1 F1 3.049(4) no . 2_657
S1 F2 3.552(5) no . 1_455
S1 N28 3.469(8) no . 2_657
F1 S1 3.536(6) no . 1_655
F1 S1 3.049(4) no . 2_657
F1 F1 3.463(7) no . 2_657
F1 N28 3.115(10) no . 2_657
F1 C4 3.473(10) no . 1_655
F1 C27 3.518(11) no . 2_657
F2 S1 3.552(5) no . 1_655
F2 N28 3.363(10) no . 2_657
F2 C5 3.481(9) no . 1_655
F2 C6 3.597(10) no . 2_567
N14 C6 3.557(12) no . .
N14 C11 3.523(13) no . .
N28 S1 3.469(8) no . 2_657
N28 F1 3.115(10) no . 2_657
N28 F2 3.363(10) no . 2_657
N28 C6 3.546(10) no . 1_645
C1 C4 3.548(10) no . 1_655
C1 C5 3.425(10) no . .
C1 C5 3.569(10) no . 2_567
C1 C6 3.556(12) no . 1_655
C1 C26 3.453(11) no . 1_655
C2 C4 3.355(11) no . 1_655
C2 C5 3.581(10) no . .
C2 C26 3.581(12) no . 1_655
C3 C5 3.371(11) no . 1_655
C3 C5 3.540(12) no . 2_667
C3 C6 3.479(12) no . 2_567
C3 C26 3.557(11) no . 2_567
C4 F1 3.473(10) no . 1_455
C4 C1 3.548(10) no . 1_455
C4 C2 3.355(11) no . 1_455
C4 C8 3.401(12) no . .
C5 F2 3.481(9) no . 1_455
C5 C1 3.425(10) no . .
C5 C1 3.569(10) no . 2_567
C5 C2 3.581(10) no . .
C5 C3 3.371(11) no . 1_455
C5 C3 3.540(12) no . 2_667
C6 F2 3.597(10) no . 2_567
C6 N14 3.557(12) no . .
C6 N28 3.546(10) no . 1_465
C6 C1 3.556(12) no . 1_455
C6 C3 3.479(12) no . 2_567
C7 C10 3.582(12) no . 1_655
C7 C11 3.352(13) no . 1_655
C7 C26 3.516(12) no . .
C8 C4 3.401(12) no . .
C8 C9 3.578(11) no . 1_655
C8 C10 3.354(12) no . 1_655
C8 C11 3.447(13) no . 1_655
C9 C8 3.578(11) no . 1_455
C9 C27 3.439(12) no . 1_455
C10 C7 3.582(12) no . 1_455
C10 C8 3.354(12) no . 1_455
C10 C27 3.406(13) no . 1_455
C11 N14 3.523(13) no . .
C11 C7 3.352(13) no . 1_455
C11 C8 3.447(13) no . 1_455
C26 C1 3.453(11) no . 1_455
C26 C2 3.581(12) no . 1_455
C26 C3 3.557(11) no . 2_567
C26 C7 3.516(12) no . .
C27 F1 3.518(11) no . 2_657
C27 C9 3.439(12) no . 1_655
C27 C10 3.406(13) no . 1_655
S1 H1 3.3044 no . 2_567
S1 H2 2.9722 no . .
C4 H1 3.2715 no . .
C5 H1 2.8247 no . 2_567
C9 H3 3.2411 no . .
C9 H4 3.2088 no . .
C9 H5 2.5843 no . .
C9 H16 3.0821 no . .
C10 H1 3.2760 no . .
C10 H10 2.6171 no . .
C10 H11 3.3743 no . .
C10 H16 2.9619 no . .
C11 H2 3.2563 no . .
C11 H4 2.6206 no . .
C11 H5 3.2775 no . .
C11 H10 2.9346 no . .
C12 H2 2.6976 no . .
C12 H3 2.6309 no . .
C12 H16 2.7440 no . .
C12 H17 2.7315 no . .
C15 H8 2.7458 no . .
C15 H9 2.7377 no . .
C15 H10 2.6658 no . .
C15 H11 2.6424 no . .
C16 H6 2.7099 no . .
C16 H7 2.7235 no . .
C16 H12 2.7508 no . .
C16 H13 2.7222 no . .
C17 H2 3.5848 no . .
C17 H3 3.2089 no . .
C17 H6 2.6124 no . .
C17 H7 2.7474 no . .
C18 H8 2.7064 no . .
C18 H9 2.7019 no . .
C18 H22 2.7081 no . .
C18 H23 2.7477 no . .
C19 H16 2.7829 no . .
C19 H17 2.6611 no . .
C19 H18 2.7337 no . .
C19 H19 2.7258 no . .
C20 H2 3.4842 no . .
C20 H4 3.3656 no . .
C20 H5 2.6390 no . .
C20 H14 2.6868 no . .
C20 H15 2.6992 no . .
C21 H14 2.7523 no . .
C21 H15 2.7703 no . .
C21 H20 2.7059 no . .
C21 H21 2.6961 no . .
C22 H18 2.7082 no . .
C22 H19 2.7240 no . .
C22 H24 2.6821 no . .
C22 H25 2.6575 no . .
C23 H12 2.7128 no . .
C23 H13 2.7397 no . .
C23 H26 2.6870 no . .
C23 H27 3.3175 no . .
C23 H28 2.6883 no . .
C24 H20 2.6642 no . .
C24 H21 2.6438 no . .
C25 H22 2.6939 no . .
C25 H23 2.6972 no . .
C26 H2 3.3000 no . .
C26 H3 3.2570 no . .
H1 H3 2.3289 no . .
H2 H4 3.4657 no . .
H2 H5 2.4154 no . .
H2 H16 2.9437 no . .
H2 H17 3.4643 no . .
H3 H4 2.4648 no . .
H3 H5 3.5175 no . .
H3 H10 2.7687 no . .
H4 H10 2.4845 no . .
H4 H11 2.3207 no . .
H4 H17 3.5211 no . .
H5 H10 2.8246 no . .
H5 H11 2.4916 no . .
H5 H16 2.8435 no . .
H5 H17 2.4628 no . .
H6 H8 3.0054 no . .
H6 H9 2.5463 no . .
H6 H10 2.8470 no . .
H6 H11 2.3790 no . .
H6 H14 2.2978 no . .
H6 H15 2.7779 no . .
H6 H16 2.7869 no . .
H6 H17 2.3512 no . .
H7 H8 2.5695 no . .
H7 H9 3.0119 no . .
H7 H10 2.5477 no . .
H7 H11 3.0023 no . .
H7 H14 2.7965 no . .
H7 H15 2.2889 no . .
H7 H16 2.2644 no . .
H7 H17 2.8026 no . .
H8 H12 2.5569 no . .
H8 H13 2.9726 no . .
H8 H14 2.8467 no . .
H8 H15 2.3525 no . .
H8 H18 2.8109 no . .
H8 H19 2.3017 no . .
H9 H12 3.0122 no . .
H9 H13 2.5214 no . .
H9 H14 2.3593 no . .
H9 H15 2.8310 no . .
H9 H18 2.3023 no . .
H9 H19 2.7777 no . .
H10 H16 2.2868 no . .
H10 H17 2.7881 no . .
H11 H16 2.7927 no . .
H11 H17 2.3086 no . .
H12 H18 2.8307 no . .
H12 H19 2.3189 no . .
H12 H20 2.7900 no . .
H12 H21 2.3072 no . .
H12 H22 2.5160 no . .
H12 H23 3.0137 no . .
H13 H18 2.3409 no . .
H13 H19 2.8035 no . .
H13 H20 2.2890 no . .
H13 H21 2.7920 no . .
H13 H22 2.9924 no . .
H13 H23 2.5872 no . .
H14 H16 3.0602 no . .
H14 H17 2.4558 no . .
H14 H18 2.5735 no . .
H14 H19 3.0123 no . .
H15 H16 2.5996 no . .
H15 H17 2.8968 no . .
H15 H18 3.0409 no . .
H15 H19 2.5845 no . .
H18 H20 2.5229 no . .
H18 H21 2.9526 no . .
H19 H20 3.0094 no . .
H19 H21 2.5294 no . .
H20 H22 2.7807 no . .
H20 H23 2.2699 no . .
H20 H24 2.4939 no . .
H20 H25 2.9438 no . .
H21 H22 2.3007 no . .
H21 H23 2.7797 no . .
H21 H24 2.9238 no . .
H21 H25 2.4458 no . .
H22 H24 2.8178 no . .
H22 H25 2.3053 no . .
H22 H26 2.9767 no . .
H22 H27 3.5632 no . .
H22 H28 2.5274 no . .
H23 H24 2.3038 no . .
H23 H25 2.7753 no . .
H23 H26 2.5296 no . .
H23 H27 3.5656 no . .
H23 H28 2.9820 no . .
H24 H26 2.2843 no . .
H24 H27 2.3101 no . .
H24 H28 2.7974 no . .
H25 H26 2.7524 no . .
H25 H27 2.2827 no . .
H25 H28 2.2841 no . .
S1 H2 3.5125 no . 2_557
F1 H2 3.3749 no . 2_657
F2 H1 3.4253 no . 2_567
F2 H2 3.1177 no . 2_657
F2 H17 3.5113 no . 2_657
N14 H3 3.3390 no . 1_655
N14 H4 3.2895 no . 1_655
N14 H7 3.5825 no . .
N14 H10 3.2851 no . .
N14 H14 3.5612 no . 1_565
N14 H16 3.4576 no . .
N14 H17 3.3804 no . 1_565
N14 H19 3.1560 no . 1_465
N14 H21 2.8146 no . 1_465
N28 H1 2.6908 no . 1_645
N28 H2 3.5311 no . 1_655
N28 H5 3.1119 no . 1_655
N28 H15 3.2375 no . .
N28 H16 2.9606 no . .
C3 H1 3.5287 no . 2_567
C7 H3 3.2971 no . 1_655
C7 H4 3.2429 no . 1_655
C7 H16 3.4695 no . .
C11 H14 3.4830 no . 1_465
C11 H18 3.4864 no . 1_465
C12 H8 3.4460 no . 1_455
C12 H15 3.2965 no . 1_455
C15 H12 3.5259 no . 1_455
C15 H20 3.5620 no . 1_465
C15 H24 3.4697 no . 1_465
C16 H11 3.3142 no . 1_655
C16 H22 3.5580 no . 1_455
C16 H23 3.4739 no . 2_748
C16 H24 3.4437 no . 1_465
C17 H8 3.2808 no . 1_455
C17 H25 3.5464 no . 1_365
C18 H6 3.5757 no . 1_655
C18 H13 3.4111 no . 2_748
C18 H28 3.4877 no . 1_455
C19 H3 3.2030 no . 1_645
C19 H5 3.5761 no . 1_655
C20 H19 3.5612 no . 1_455
C21 H3 3.3003 no . 1_645
C21 H10 3.5622 no . 1_645
C21 H11 3.5314 no . 1_655
C22 H7 3.5279 no . 1_645
C23 H9 3.4842 no . 2_748
C24 H7 3.4703 no . 1_645
C24 H8 3.4392 no . 1_645
C24 H18 3.5648 no . 1_655
C24 H26 3.5339 no . 2_838
C25 H27 3.2917 no . 2_938
C27 H2 3.4965 no . 1_655
C27 H4 3.4364 no . 1_655
C27 H5 3.3242 no . 1_655
C27 H16 3.2082 no . .
H1 F2 3.4253 no . 2_567
H1 N28 2.6908 no . 1_465
H1 C3 3.5287 no . 2_567
H1 H5 3.4067 no . 1_565
H1 H15 2.9588 no . 1_465
H2 S1 3.5125 no . 2_557
H2 F1 3.3749 no . 2_657
H2 F2 3.1177 no . 2_657
H2 N28 3.5311 no . 1_455
H2 C27 3.4965 no . 1_455
H3 N14 3.3390 no . 1_455
H3 C7 3.2971 no . 1_455
H3 C19 3.2030 no . 1_465
H3 C21 3.3003 no . 1_465
H3 H14 2.6275 no . 1_465
H3 H15 3.0189 no . 1_465
H3 H18 2.7426 no . 1_465
H3 H19 3.0956 no . 1_465
H4 N14 3.2895 no . 1_455
H4 C7 3.2429 no . 1_455
H4 C27 3.4364 no . 1_455
H4 H7 3.0511 no . 1_455
H4 H8 3.1415 no . 1_455
H4 H15 3.0090 no . 1_455
H4 H25 3.0970 no . 1_365
H5 N28 3.1119 no . 1_455
H5 C19 3.5761 no . 1_455
H5 C27 3.3242 no . 1_455
H5 H1 3.4067 no . 1_545
H5 H8 3.3718 no . 1_455
H5 H15 2.7533 no . 1_455
H5 H19 3.2260 no . 1_455
H6 C18 3.5757 no . 1_455
H6 H12 2.7218 no . 1_455
H6 H20 3.4950 no . 1_465
H6 H21 3.4984 no . 1_455
H6 H22 3.3185 no . 1_455
H6 H24 3.4239 no . 1_465
H6 H26 2.9053 no . 2_748
H6 H28 3.5959 no . 2_748
H7 N14 3.5825 no . .
H7 C22 3.5279 no . 1_465
H7 C24 3.4703 no . 1_465
H7 H4 3.0511 no . 1_655
H7 H20 2.8491 no . 1_465
H7 H21 3.4223 no . 1_465
H7 H24 2.7614 no . 1_465
H7 H25 3.4048 no . 1_465
H7 H26 3.5883 no . 2_748
H8 C12 3.4460 no . 1_655
H8 C17 3.2808 no . 1_655
H8 C24 3.4392 no . 1_465
H8 H4 3.1415 no . 1_655
H8 H5 3.3718 no . 1_655
H8 H11 2.4890 no . 1_655
H8 H23 3.4069 no . 2_748
H8 H24 2.7384 no . 1_465
H8 H25 3.4087 no . 1_465
H8 H27 3.4061 no . 1_465
H9 C23 3.4842 no . 2_748
H9 H22 2.7649 no . 1_455
H9 H22 3.4303 no . 2_748
H9 H23 2.7218 no . 2_748
H9 H24 3.4108 no . 1_465
H9 H25 3.5227 no . 1_455
H9 H26 3.2585 no . 2_748
H9 H28 3.2852 no . 1_455
H10 N14 3.2851 no . .
H10 C21 3.5622 no . 1_465
H10 H18 2.7819 no . 1_465
H10 H20 2.8706 no . 1_465
H10 H21 3.5925 no . 1_465
H10 H25 3.3942 no . 1_365
H11 C16 3.3142 no . 1_455
H11 C21 3.5314 no . 1_455
H11 H8 2.4890 no . 1_455
H11 H12 2.9643 no . 1_455
H11 H19 3.1555 no . 1_455
H11 H24 3.5938 no . 1_365
H11 H25 3.0975 no . 1_365
H11 H27 3.1015 no . 1_365
H12 C15 3.5259 no . 1_655
H12 H6 2.7218 no . 1_655
H12 H11 2.9643 no . 1_655
H12 H13 3.3859 no . 2_748
H12 H17 3.3689 no . 1_655
H12 H28 3.2215 no . 2_848
H13 C18 3.4111 no . 2_748
H13 H12 3.3859 no . 2_748
H13 H13 2.6445 no . 2_748
H13 H23 3.0811 no . 2_748
H13 H28 2.7432 no . 1_455
H14 N14 3.5612 no . 1_545
H14 C11 3.4830 no . 1_645
H14 H3 2.6275 no . 1_645
H14 H21 2.8225 no . 1_455
H14 H22 3.3131 no . 1_455
H14 H25 3.3142 no . 1_455
H15 N28 3.2375 no . .
H15 C12 3.2965 no . 1_655
H15 H1 2.9588 no . 1_645
H15 H3 3.0189 no . 1_645
H15 H4 3.0090 no . 1_655
H15 H5 2.7533 no . 1_655
H16 N14 3.4576 no . .
H16 N28 2.9606 no . .
H16 C7 3.4695 no . .
H16 C27 3.2082 no . .
H17 F2 3.5113 no . 2_657
H17 N14 3.3804 no . 1_545
H17 H12 3.3689 no . 1_455
H17 H19 2.8072 no . 1_455
H17 H21 3.3724 no . 1_455
H18 C11 3.4864 no . 1_645
H18 C24 3.5648 no . 1_455
H18 H3 2.7426 no . 1_645
H18 H10 2.7819 no . 1_645
H18 H25 2.8016 no . 1_455
H18 H28 3.1415 no . 1_455
H19 N14 3.1560 no . 1_645
H19 C20 3.5612 no . 1_655
H19 H3 3.0956 no . 1_645
H19 H5 3.2260 no . 1_655
H19 H11 3.1555 no . 1_655
H19 H17 2.8072 no . 1_655
H20 C15 3.5620 no . 1_645
H20 H6 3.4950 no . 1_645
H20 H7 2.8491 no . 1_645
H20 H10 2.8706 no . 1_645
H20 H26 3.3689 no . 2_838
H20 H27 3.5537 no . 1_455
H20 H28 3.5170 no . 1_455
H21 N14 2.8146 no . 1_645
H21 H6 3.4984 no . 1_655
H21 H7 3.4223 no . 1_645
H21 H10 3.5925 no . 1_645
H21 H14 2.8225 no . 1_655
H21 H17 3.3724 no . 1_655
H22 C16 3.5580 no . 1_655
H22 H6 3.3185 no . 1_655
H22 H9 2.7649 no . 1_655
H22 H9 3.4303 no . 2_748
H22 H14 3.3131 no . 1_655
H22 H22 3.1323 no . 2_848
H22 H28 3.1247 no . 2_848
H23 C16 3.4739 no . 2_748
H23 H8 3.4069 no . 2_748
H23 H9 2.7218 no . 2_748
H23 H13 3.0811 no . 2_748
H23 H24 3.3643 no . 2_838
H23 H26 3.2783 no . 2_838
H23 H27 3.5514 no . 2_838
H24 C15 3.4697 no . 1_645
H24 C16 3.4437 no . 1_645
H24 H6 3.4239 no . 1_645
H24 H7 2.7614 no . 1_645
H24 H8 2.7384 no . 1_645
H24 H9 3.4108 no . 1_645
H24 H11 3.5938 no . 1_745
H24 H23 3.3643 no . 2_838
H24 H24 3.5051 no . 2_838
H24 H26 2.7547 no . 2_838
H25 C17 3.5464 no . 1_745
H25 H4 3.0970 no . 1_745
H25 H7 3.4048 no . 1_645
H25 H8 3.4087 no . 1_645
H25 H9 3.5227 no . 1_655
H25 H10 3.3942 no . 1_745
H25 H11 3.0975 no . 1_745
H25 H14 3.3142 no . 1_655
H25 H18 2.8016 no . 1_655
H26 C24 3.5339 no . 2_838
H26 H6 2.9053 no . 2_748
H26 H7 3.5883 no . 2_748
H26 H9 3.2585 no . 2_748
H26 H20 3.3689 no . 2_838
H26 H23 3.2783 no . 2_838
H26 H24 2.7547 no . 2_838
H26 H27 3.2814 no . 2_938
H27 C25 3.2917 no . 2_938
H27 H8 3.4061 no . 1_645
H27 H11 3.1015 no . 1_745
H27 H20 3.5537 no . 1_655
H27 H23 3.5514 no . 2_838
H27 H26 3.2814 no . 2_938
H27 H27 2.7213 no . 2_938
H27 H28 3.3657 no . 2_938
H28 C18 3.4877 no . 1_655
H28 H6 3.5959 no . 2_748
H28 H9 3.2852 no . 1_655
H28 H12 3.2215 no . 2_848
H28 H13 2.7432 no . 1_655
H28 H18 3.1415 no . 1_655
H28 H20 3.5170 no . 1_655
H28 H22 3.1247 no . 2_848
H28 H27 3.3657 no . 2_938

loop_
_geom_torsion_atom_site_label_1
_geom_torsion_atom_site_label_2
_geom_torsion_atom_site_label_3
_geom_torsion_atom_site_label_4
_geom_torsion
_geom_torsion_publ_flag
_geom_torsion_site_symmetry_1
_geom_torsion_site_symmetry_2
_geom_torsion_site_symmetry_3
_geom_torsion_site_symmetry_4
C4 S1 C5 C5 0.9(5) no . . . 2_567
C4 S1 C5 C26 -179.1(7) no . . . 2_567
C5 S1 C4 C9 179.0(7) no . . . .
C5 S1 C4 C26 -1.6(5) no . . . .
C2 C1 C3 F2 179.7(7) no . . 2_667 2_667
C2 C1 C3 C2 -0.1(11) no . . 2_667 2_667
C3 C1 C2 F1 179.3(7) no 2_667 . . .
C3 C1 C2 C3 0.1(11) no 2_667 . . .
C2 C1 C8 C7 177.5(7) no . . . .
C2 C1 C8 C27 -1.4(12) no . . . .
C8 C1 C2 F1 -0.1(12) no . . . .
C8 C1 C2 C3 -179.4(7) no . . . .
C3 C1 C8 C7 -1.9(12) no 2_667 . . .
C3 C1 C8 C27 179.1(7) no 2_667 . . .
C8 C1 C3 F2 -0.8(12) no . . 2_667 2_667
C8 C1 C3 C2 179.4(7) no . . 2_667 2_667
F1 C2 C3 F2 0.5(12) no . . . .
F1 C2 C3 C1 -179.3(6) no . . . 2_667
C1 C2 C3 F2 179.7(7) no . . . .
C1 C2 C3 C1 -0.1(13) no . . . 2_667
S1 C4 C9 C10 -179.9(5) no . . . .
S1 C4 C26 C5 1.8(8) no . . . 2_567
S1 C4 C26 C6 179.7(5) no . . . .
C9 C4 C26 C5 -178.7(7) no . . . 2_567
C9 C4 C26 C6 -0.8(11) no . . . .
C26 C4 C9 C10 0.7(12) no . . . .
S1 C5 C5 S1 -180(474354) no . . 2_567 2_567
S1 C5 C5 C26 -0.1(8) no . . 2_567 .
S1 C5 C26 C4 -178.8(5) no . . 2_567 2_567
S1 C5 C26 C6 -1.3(13) no . . 2_567 2_567
C5 C5 C26 C4 1.1(9) no 2_567 . 2_567 2_567
C5 C5 C26 C6 178.7(7) no 2_567 . 2_567 2_567
C26 C5 C5 S1 0.1(9) no 2_567 . 2_567 2_567
C26 C5 C5 C26 180(454242) no 2_567 . 2_567 .
C11 C6 C26 C4 0.1(12) no . . . .
C11 C6 C26 C5 177.5(8) no . . . 2_567
C26 C6 C11 C10 0.6(13) no . . . .
C4 C9 C10 C11 0.1(12) no . . . .
C4 C9 C10 C12 -180.0(7) no . . . .
C9 C10 C11 C6 -0.8(13) no . . . .
C9 C10 C12 C17 100.4(9) no . . . .
C11 C10 C12 C17 -79.7(9) no . . . .
C12 C10 C11 C6 179.3(7) no . . . .
C10 C12 C17 C20 -77.8(8) no . . . .
C19 C15 C20 C17 170.5(7) no . . . .
C20 C15 C19 C16 -179.0(7) no . . . .
C19 C16 C21 C18 179.7(7) no . . . .
C21 C16 C19 C15 178.8(8) no . . . .
C12 C17 C20 C15 -179.7(7) no . . . .
C21 C18 C22 C23 179.2(8) no . . . .
C22 C18 C21 C16 179.1(8) no . . . .
C18 C22 C23 C24 -178.7(8) no . . . .
C22 C23 C24 C25 178.1(9) no . . . .
